data_4069792
loop_
_publ_author_name
'Gunay, Ahmet'
'M\"uller, Christian'
'Lachicotte, Rene J.'
'Brennessel, William W.'
'Jones, William D.'

_publ_section_title
;
 Reactivity Differences of Pt0Phosphine Complexes in C&#x2212;C Bond
 Activation of Asymmetric Acetylenes
;
_journal_issue 22
_journal_name_full Organometallics
_journal_page_first 6524
_journal_paper_doi 10.1021/om900413a
_journal_volume 28
_journal_year 2009
_chemical_formula_moiety 'C27 H45 F3 P2 Pt'
_chemical_formula_sum 'C27 H45 F3 P2 Pt'
_chemical_formula_weight 683.66
_chemical_name_common '2b, (dtbpe)Pt(CF3CCPh)'
_chemical_name_systematic
;
 ?
;
_space_group_IT_number 14
_symmetry_cell_setting monoclinic
_symmetry_space_group_name_Hall '-P 2yn'
_symmetry_space_group_name_H-M 'P 1 21/n 1'
_atom_sites_solution_hydrogens geom
_atom_sites_solution_primary direct
_atom_sites_solution_secondary difmap
_audit_creation_method SHELXL-97
_cell_angle_alpha 90.00
_cell_angle_beta 110.015(3)
_cell_angle_gamma 90.00
_cell_formula_units_Z 4
_cell_length_a 11.029(3)
_cell_length_b 20.761(5)
_cell_length_c 13.156(3)
_cell_measurement_reflns_used 3609
_cell_measurement_temperature 100.0(1)
_cell_measurement_theta_max 25.93
_cell_measurement_theta_min 2.20
_cell_volume 2830.4(12)
_computing_cell_refinement 'SAINT (Bruker, 2006)'
_computing_data_collection 'APEX2 (Bruker, 2006)'
_computing_data_reduction 'SAINT (Bruker, 2006)'
_computing_molecular_graphics 'SHELXTL (Bruker, 2000)'
_computing_publication_material 'SHELXTL (Bruker, 2000)'
_computing_structure_refinement 'SHELXL-97 (Sheldrick, 1997)'
_computing_structure_solution 'SIR97 (Altomare et al., 1999)'
_diffrn_ambient_temperature 100.0(1)
_diffrn_measured_fraction_theta_full 1.000
_diffrn_measured_fraction_theta_max 1.000
_diffrn_measurement_device_type 'Bruker SMART APEX II CCD Platform'
_diffrn_measurement_method 'area detector, \w scans per \f'
_diffrn_radiation_monochromator graphite
_diffrn_radiation_source 'fine-focus sealed tube'
_diffrn_radiation_type MoK\a
_diffrn_radiation_wavelength 0.71073
_diffrn_reflns_av_R_equivalents 0.1735
_diffrn_reflns_av_sigmaI/netI 0.1406
_diffrn_reflns_limit_h_max 13
_diffrn_reflns_limit_h_min -13
_diffrn_reflns_limit_k_max 24
_diffrn_reflns_limit_k_min -24
_diffrn_reflns_limit_l_max 15
_diffrn_reflns_limit_l_min -15
_diffrn_reflns_number 22538
_diffrn_reflns_theta_full 25.02
_diffrn_reflns_theta_max 25.02
_diffrn_reflns_theta_min 1.92
_exptl_absorpt_coefficient_mu 5.104
_exptl_absorpt_correction_T_max 0.9048
_exptl_absorpt_correction_T_min 0.3884
_exptl_absorpt_correction_type multi-scan
_exptl_absorpt_process_details 'SADABS (Sheldrick, 2007)'
_exptl_crystal_colour colorless
_exptl_crystal_density_diffrn 1.604
_exptl_crystal_density_method 'not measured'
_exptl_crystal_description plate
_exptl_crystal_F_000 1368
_exptl_crystal_size_max 0.20
_exptl_crystal_size_mid 0.16
_exptl_crystal_size_min 0.02
_refine_diff_density_max 3.542
_refine_diff_density_min -3.417
_refine_diff_density_rms 0.260
_refine_ls_extinction_method none
_refine_ls_goodness_of_fit_ref 1.059
_refine_ls_hydrogen_treatment constr
_refine_ls_matrix_type full
_refine_ls_number_parameters 175
_refine_ls_number_reflns 5001
_refine_ls_number_restraints 0
_refine_ls_restrained_S_all 1.059
_refine_ls_R_factor_all 0.1348
_refine_ls_R_factor_gt 0.0706
_refine_ls_shift/su_max 0.001
_refine_ls_shift/su_mean 0.000
_refine_ls_structure_factor_coef Fsqd
_refine_ls_weighting_details 'calc w=1/[\s^2^(Fo^2^)+(0.0425P)^2^+40.4410P] where P=(Fo^2^+2Fc^2^)/3'
_refine_ls_weighting_scheme calc
_refine_ls_wR_factor_gt 0.1323
_refine_ls_wR_factor_ref 0.1521
_reflns_number_gt 3065
_reflns_number_total 5001
_reflns_threshold_expression >2sigma(I)
_cod_data_source_file om900413a_si_002.cif
_cod_data_source_block jonag28_2b
_cod_original_cell_volume 2830.3(11)
_cod_database_code 4069792

loop_
_symmetry_equiv_pos_as_xyz
'x, y, z'
'-x+1/2, y+1/2, -z+1/2'
'-x, -y, -z'
'x-1/2, -y-1/2, z-1/2'

loop_
_atom_site_label
_atom_site_type_symbol
_atom_site_fract_x
_atom_site_fract_y
_atom_site_fract_z
_atom_site_U_iso_or_equiv
_atom_site_adp_type
_atom_site_occupancy
_atom_site_symmetry_multiplicity
_atom_site_calc_flag
_atom_site_refinement_flags
Pt1 Pt 0.41782(5) 0.22477(3) 0.87550(5) 0.01369(17) Uani 1 1 d .
P1 P 0.2832(4) 0.1459(2) 0.8933(3) 0.0159(9) Uani 1 1 d .
P2 P 0.5639(4) 0.1459(2) 0.8749(3) 0.0142(9) Uani 1 1 d .
C1 C 0.3583(15) 0.3199(8) 0.8851(12) 0.019(4) Uiso 1 1 d .
C2 C 0.4703(14) 0.3175(7) 0.8662(12) 0.015(4) Uiso 1 1 d .
C3 C 0.5697(15) 0.3601(8) 0.8453(13) 0.024(4) Uiso 1 1 d .
F1 F 0.5863(9) 0.3462(5) 0.7504(7) 0.034(2) Uani 1 1 d .
F2 F 0.5276(9) 0.4227(4) 0.8322(9) 0.041(3) Uani 1 1 d .
F3 F 0.6866(8) 0.3606(5) 0.9217(8) 0.041(3) Uani 1 1 d .
C4 C 0.2808(13) 0.3679(7) 0.8994(11) 0.013(3) Uiso 1 1 d .
C5 C 0.3229(15) 0.4253(7) 0.9548(12) 0.022(4) Uiso 1 1 d .
H5A H 0.4131 0.4333 0.9838 0.026 Uiso 1 1 calc R
C6 C 0.2397(15) 0.4712(8) 0.9696(13) 0.028(4) Uiso 1 1 d .
H6A H 0.2725 0.5092 1.0098 0.033 Uiso 1 1 calc R
C7 C 0.1087(15) 0.4609(8) 0.9254(13) 0.028(4) Uiso 1 1 d .
H7A H 0.0517 0.4934 0.9330 0.033 Uiso 1 1 calc R
C8 C 0.0576(17) 0.4055(8) 0.8708(14) 0.035(4) Uiso 1 1 d .
H8A H -0.0331 0.3991 0.8420 0.041 Uiso 1 1 calc R
C9 C 0.1451(14) 0.3573(8) 0.8585(12) 0.017(4) Uiso 1 1 d .
H9A H 0.1121 0.3180 0.8227 0.020 Uiso 1 1 calc R
C10 C 0.2255(14) 0.1515(7) 1.0119(12) 0.019(3) Uiso 1 1 d .
C11 C 0.3389(14) 0.1766(8) 1.1090(13) 0.026(4) Uiso 1 1 d .
H11A H 0.3143 0.1765 1.1738 0.039 Uiso 1 1 calc R
H11B H 0.3606 0.2205 1.0941 0.039 Uiso 1 1 calc R
H11C H 0.4140 0.1486 1.1207 0.039 Uiso 1 1 calc R
C12 C 0.1173(15) 0.2013(8) 0.9900(13) 0.026(4) Uiso 1 1 d .
H12A H 0.0964 0.2080 1.0559 0.039 Uiso 1 1 calc R
H12B H 0.0406 0.1857 0.9320 0.039 Uiso 1 1 calc R
H12C H 0.1456 0.2421 0.9680 0.039 Uiso 1 1 calc R
C13 C 0.1827(14) 0.0871(7) 1.0472(12) 0.022(4) Uiso 1 1 d .
H13A H 0.1488 0.0949 1.1059 0.033 Uiso 1 1 calc R
H13B H 0.2569 0.0579 1.0725 0.033 Uiso 1 1 calc R
H13C H 0.1153 0.0676 0.9857 0.033 Uiso 1 1 calc R
C14 C 0.1406(14) 0.1286(7) 0.7657(12) 0.019(3) Uiso 1 1 d .
C15 C 0.0695(15) 0.1919(8) 0.7214(13) 0.027(4) Uiso 1 1 d .
H15A H 0.0079 0.1847 0.6484 0.041 Uiso 1 1 calc R
H15B H 0.1322 0.2248 0.7188 0.041 Uiso 1 1 calc R
H15C H 0.0232 0.2066 0.7688 0.041 Uiso 1 1 calc R
C16 C 0.0438(14) 0.0796(7) 0.7785(13) 0.024(4) Uiso 1 1 d .
H16A H -0.0215 0.0708 0.7076 0.036 Uiso 1 1 calc R
H16B H 0.0018 0.0968 0.8274 0.036 Uiso 1 1 calc R
H16C H 0.0888 0.0395 0.8086 0.036 Uiso 1 1 calc R
C17 C 0.1949(14) 0.1023(8) 0.6804(12) 0.023(4) Uiso 1 1 d .
H17A H 0.1267 0.1024 0.6092 0.035 Uiso 1 1 calc R
H17B H 0.2259 0.0582 0.6995 0.035 Uiso 1 1 calc R
H17C H 0.2665 0.1296 0.6783 0.035 Uiso 1 1 calc R
C18 C 0.7071(13) 0.1454(7) 1.0063(11) 0.014(3) Uiso 1 1 d .
C19 C 0.7652(13) 0.2145(7) 1.0295(11) 0.021(3) Uiso 1 1 d .
H19A H 0.8363 0.2148 1.0990 0.031 Uiso 1 1 calc R
H19B H 0.6982 0.2448 1.0323 0.031 Uiso 1 1 calc R
H19C H 0.7975 0.2274 0.9718 0.031 Uiso 1 1 calc R
C20 C 0.6552(14) 0.1282(7) 1.0954(12) 0.021(4) Uiso 1 1 d .
H20A H 0.7232 0.1340 1.1659 0.032 Uiso 1 1 calc R
H20B H 0.6266 0.0832 1.0873 0.032 Uiso 1 1 calc R
H20C H 0.5820 0.1563 1.0908 0.032 Uiso 1 1 calc R
C21 C 0.8143(14) 0.0978(7) 1.0073(12) 0.022(4) Uiso 1 1 d .
H21A H 0.8833 0.0993 1.0780 0.033 Uiso 1 1 calc R
H21B H 0.8493 0.1096 0.9507 0.033 Uiso 1 1 calc R
H21C H 0.7786 0.0541 0.9939 0.033 Uiso 1 1 calc R
C22 C 0.6212(14) 0.1379(7) 0.7562(12) 0.020(4) Uiso 1 1 d .
C23 C 0.5028(13) 0.1500(7) 0.6524(11) 0.018(3) Uiso 1 1 d .
H23A H 0.5307 0.1503 0.5892 0.027 Uiso 1 1 calc R
H23B H 0.4639 0.1917 0.6582 0.027 Uiso 1 1 calc R
H23C H 0.4392 0.1157 0.6443 0.027 Uiso 1 1 calc R
C24 C 0.6770(15) 0.0724(7) 0.7436(13) 0.025(4) Uiso 1 1 d .
H24A H 0.6980 0.0720 0.6770 0.037 Uiso 1 1 calc R
H24B H 0.6134 0.0387 0.7400 0.037 Uiso 1 1 calc R
H24C H 0.7554 0.0645 0.8058 0.037 Uiso 1 1 calc R
C25 C 0.7227(15) 0.1908(8) 0.7594(13) 0.025(4) Uiso 1 1 d .
H25A H 0.7379 0.1913 0.6902 0.038 Uiso 1 1 calc R
H25B H 0.8037 0.1813 0.8180 0.038 Uiso 1 1 calc R
H25C H 0.6903 0.2329 0.7719 0.038 Uiso 1 1 calc R
C31 C 0.3738(14) 0.0693(7) 0.9201(12) 0.018(3) Uiso 1 1 d .
H31A H 0.4111 0.0626 0.9993 0.022 Uiso 1 1 calc R
H31B H 0.3133 0.0334 0.8892 0.022 Uiso 1 1 calc R
C32 C 0.4812(14) 0.0676(7) 0.8730(13) 0.022(4) Uiso 1 1 d .
H32A H 0.4450 0.0525 0.7973 0.026 Uiso 1 1 calc R
H32B H 0.5462 0.0356 0.9139 0.026 Uiso 1 1 calc R

loop_
_atom_site_aniso_label
_atom_site_aniso_U_11
_atom_site_aniso_U_22
_atom_site_aniso_U_33
_atom_site_aniso_U_23
_atom_site_aniso_U_13
_atom_site_aniso_U_12
Pt1 0.0094(2) 0.0199(3) 0.0124(3) -0.0005(4) 0.00450(18) -0.0001(4)
P1 0.0088(19) 0.022(2) 0.014(2) 0.0020(18) 0.0006(16) 0.0050(17)
P2 0.011(2) 0.020(2) 0.012(2) 0.0011(17) 0.0060(16) 0.0019(17)
F1 0.047(6) 0.041(6) 0.027(5) -0.007(5) 0.029(5) -0.013(5)
F2 0.042(6) 0.021(6) 0.066(8) 0.008(5) 0.024(6) 0.000(5)
F3 0.023(5) 0.051(7) 0.039(6) 0.014(5) -0.002(5) -0.012(5)

loop_
_atom_type_symbol
_atom_type_description
_atom_type_scat_dispersion_real
_atom_type_scat_dispersion_imag
_atom_type_scat_source
C C 0.0033 0.0016 'International Tables Vol C Tables 4.2.6.8 and 6.1.1.4'
H H 0.0000 0.0000 'International Tables Vol C Tables 4.2.6.8 and 6.1.1.4'
F F 0.0171 0.0103 'International Tables Vol C Tables 4.2.6.8 and 6.1.1.4'
P P 0.1023 0.0942 'International Tables Vol C Tables 4.2.6.8 and 6.1.1.4'
Pt Pt -1.7033 8.3905 'International Tables Vol C Tables 4.2.6.8 and 6.1.1.4'

loop_
_geom_angle_atom_site_label_1
_geom_angle_atom_site_label_2
_geom_angle_atom_site_label_3
_geom_angle
C2 Pt1 C1 37.9(5)
C2 Pt1 P1 154.1(4)
C1 Pt1 P1 116.3(5)
C2 Pt1 P2 117.5(4)
C1 Pt1 P2 154.8(4)
P1 Pt1 P2 88.32(12)
C31 P1 C10 102.1(7)
C31 P1 C14 103.7(7)
C10 P1 C14 109.4(7)
C31 P1 Pt1 108.0(5)
C10 P1 Pt1 117.3(5)
C14 P1 Pt1 114.6(5)
C32 P2 C22 102.4(7)
C32 P2 C18 105.0(7)
C22 P2 C18 110.1(6)
C32 P2 Pt1 106.3(5)
C22 P2 Pt1 120.0(5)
C18 P2 Pt1 111.4(5)
C2 C1 C4 135.3(17)
C2 C1 Pt1 68.2(10)
C4 C1 Pt1 156.5(12)
C1 C2 C3 141.9(16)
C1 C2 Pt1 73.9(10)
C3 C2 Pt1 144.1(11)
F3 C3 F1 107.2(13)
F3 C3 F2 106.5(13)
F1 C3 F2 103.4(12)
F3 C3 C2 116.3(13)
F1 C3 C2 112.4(13)
F2 C3 C2 110.1(13)
C1 C4 C5 125.8(14)
C1 C4 C9 117.5(14)
C5 C4 C9 116.7(13)
C6 C5 C4 123.1(15)
C6 C5 H5A 118.5
C4 C5 H5A 118.5
C7 C6 C5 119.0(16)
C7 C6 H6A 120.5
C5 C6 H6A 120.5
C8 C7 C6 122.3(16)
C8 C7 H7A 118.9
C6 C7 H7A 118.9
C7 C8 C9 118.2(16)
C7 C8 H8A 120.9
C9 C8 H8A 120.9
C4 C9 C8 120.6(14)
C4 C9 H9A 119.7
C8 C9 H9A 119.7
C12 C10 C11 106.7(12)
C12 C10 C13 110.1(12)
C11 C10 C13 106.7(12)
C12 C10 P1 110.5(10)
C11 C10 P1 107.4(10)
C13 C10 P1 115.0(11)
C10 C11 H11A 109.5
C10 C11 H11B 109.5
H11A C11 H11B 109.5
C10 C11 H11C 109.5
H11A C11 H11C 109.5
H11B C11 H11C 109.5
C10 C12 H12A 109.5
C10 C12 H12B 109.5
H12A C12 H12B 109.5
C10 C12 H12C 109.5
H12A C12 H12C 109.5
H12B C12 H12C 109.5
C10 C13 H13A 109.5
C10 C13 H13B 109.5
H13A C13 H13B 109.5
C10 C13 H13C 109.5
H13A C13 H13C 109.5
H13B C13 H13C 109.5
C16 C14 C15 109.1(12)
C16 C14 C17 107.7(12)
C15 C14 C17 107.5(12)
C16 C14 P1 115.3(11)
C15 C14 P1 109.5(10)
C17 C14 P1 107.5(10)
C14 C15 H15A 109.5
C14 C15 H15B 109.5
H15A C15 H15B 109.5
C14 C15 H15C 109.5
H15A C15 H15C 109.5
H15B C15 H15C 109.5
C14 C16 H16A 109.5
C14 C16 H16B 109.5
H16A C16 H16B 109.5
C14 C16 H16C 109.5
H16A C16 H16C 109.5
H16B C16 H16C 109.5
C14 C17 H17A 109.5
C14 C17 H17B 109.5
H17A C17 H17B 109.5
C14 C17 H17C 109.5
H17A C17 H17C 109.5
H17B C17 H17C 109.5
C20 C18 C21 109.6(12)
C20 C18 C19 107.7(12)
C21 C18 C19 109.1(11)
C20 C18 P2 106.8(9)
C21 C18 P2 114.1(10)
C19 C18 P2 109.4(9)
C18 C19 H19A 109.5
C18 C19 H19B 109.5
H19A C19 H19B 109.5
C18 C19 H19C 109.5
H19A C19 H19C 109.5
H19B C19 H19C 109.5
C18 C20 H20A 109.5
C18 C20 H20B 109.5
H20A C20 H20B 109.5
C18 C20 H20C 109.5
H20A C20 H20C 109.5
H20B C20 H20C 109.5
C18 C21 H21A 109.5
C18 C21 H21B 109.5
H21A C21 H21B 109.5
C18 C21 H21C 109.5
H21A C21 H21C 109.5
H21B C21 H21C 109.5
C24 C22 C23 107.4(12)
C24 C22 C25 108.5(12)
C23 C22 C25 106.9(12)
C24 C22 P2 115.5(11)
C23 C22 P2 107.2(10)
C25 C22 P2 111.0(10)
C22 C23 H23A 109.5
C22 C23 H23B 109.5
H23A C23 H23B 109.5
C22 C23 H23C 109.5
H23A C23 H23C 109.5
H23B C23 H23C 109.5
C22 C24 H24A 109.5
C22 C24 H24B 109.5
H24A C24 H24B 109.5
C22 C24 H24C 109.5
H24A C24 H24C 109.5
H24B C24 H24C 109.5
C22 C25 H25A 109.5
C22 C25 H25B 109.5
H25A C25 H25B 109.5
C22 C25 H25C 109.5
H25A C25 H25C 109.5
H25B C25 H25C 109.5
C32 C31 P1 113.0(11)
C32 C31 H31A 109.0
P1 C31 H31A 109.0
C32 C31 H31B 109.0
P1 C31 H31B 109.0
H31A C31 H31B 107.8
C31 C32 P2 115.0(11)
C31 C32 H32A 108.5
P2 C32 H32A 108.5
C31 C32 H32B 108.5
P2 C32 H32B 108.5
H32A C32 H32B 107.5

loop_
_geom_bond_atom_site_label_1
_geom_bond_atom_site_label_2
_geom_bond_distance
Pt1 C2 2.027(15)
Pt1 C1 2.098(16)
Pt1 P1 2.276(4)
Pt1 P2 2.299(4)
P1 C31 1.846(15)
P1 C10 1.879(15)
P1 C14 1.900(15)
P2 C32 1.859(15)
P2 C22 1.881(16)
P2 C18 1.901(14)
C1 C2 1.342(18)
C1 C4 1.37(2)
C2 C3 1.50(2)
C3 F3 1.337(17)
C3 F1 1.354(17)
C3 F2 1.371(18)
C4 C5 1.39(2)
C4 C9 1.423(19)
C5 C6 1.38(2)
C5 H5A 0.9500
C6 C7 1.38(2)
C6 H6A 0.9500
C7 C8 1.37(2)
C7 H7A 0.9500
C8 C9 1.44(2)
C8 H8A 0.9500
C9 H9A 0.9500
C10 C12 1.53(2)
C10 C11 1.54(2)
C10 C13 1.54(2)
C11 H11A 0.9800
C11 H11B 0.9800
C11 H11C 0.9800
C12 H12A 0.9800
C12 H12B 0.9800
C12 H12C 0.9800
C13 H13A 0.9800
C13 H13B 0.9800
C13 H13C 0.9800
C14 C16 1.53(2)
C14 C15 1.54(2)
C14 C17 1.54(2)
C15 H15A 0.9800
C15 H15B 0.9800
C15 H15C 0.9800
C16 H16A 0.9800
C16 H16B 0.9800
C16 H16C 0.9800
C17 H17A 0.9800
C17 H17B 0.9800
C17 H17C 0.9800
C18 C20 1.514(19)
C18 C21 1.537(19)
C18 C19 1.56(2)
C19 H19A 0.9800
C19 H19B 0.9800
C19 H19C 0.9800
C20 H20A 0.9800
C20 H20B 0.9800
C20 H20C 0.9800
C21 H21A 0.9800
C21 H21B 0.9800
C21 H21C 0.9800
C22 C24 1.52(2)
C22 C23 1.552(19)
C22 C25 1.56(2)
C23 H23A 0.9800
C23 H23B 0.9800
C23 H23C 0.9800
C24 H24A 0.9800
C24 H24B 0.9800
C24 H24C 0.9800
C25 H25A 0.9800
C25 H25B 0.9800
C25 H25C 0.9800
C31 C32 1.513(19)
C31 H31A 0.9900
C31 H31B 0.9900
C32 H32A 0.9900
C32 H32B 0.9900

loop_
_geom_torsion_atom_site_label_1
_geom_torsion_atom_site_label_2
_geom_torsion_atom_site_label_3
_geom_torsion_atom_site_label_4
_geom_torsion
C2 Pt1 P1 C31 -166.9(10)
C1 Pt1 P1 C31 -164.5(7)
P2 Pt1 P1 C31 9.5(5)
C2 Pt1 P1 C10 -52.3(11)
C1 Pt1 P1 C10 -49.9(7)
P2 Pt1 P1 C10 124.1(5)
C2 Pt1 P1 C14 78.1(11)
C1 Pt1 P1 C14 80.5(7)
P2 Pt1 P1 C14 -105.5(5)
C2 Pt1 P2 C32 -175.6(7)
C1 Pt1 P2 C32 173.5(11)
P1 Pt1 P2 C32 6.2(5)
C2 Pt1 P2 C22 -60.2(7)
C1 Pt1 P2 C22 -71.1(12)
P1 Pt1 P2 C22 121.6(6)
C2 Pt1 P2 C18 70.6(7)
C1 Pt1 P2 C18 59.6(11)
P1 Pt1 P2 C18 -107.7(5)
P1 Pt1 C1 C2 -178.3(7)
P2 Pt1 C1 C2 15.9(14)
C2 Pt1 C1 C4 -178(3)
P1 Pt1 C1 C4 4(3)
P2 Pt1 C1 C4 -162(2)
C4 C1 C2 C3 -4(3)
Pt1 C1 C2 C3 177(2)
C4 C1 C2 Pt1 179.0(19)
P1 Pt1 C2 C1 3.5(14)
P2 Pt1 C2 C1 -172.4(7)
C1 Pt1 C2 C3 -177(2)
P1 Pt1 C2 C3 -173.6(13)
P2 Pt1 C2 C3 10(2)
C1 C2 C3 F3 114(2)
Pt1 C2 C3 F3 -71(2)
C1 C2 C3 F1 -122(2)
Pt1 C2 C3 F1 53(2)
C1 C2 C3 F2 -7(3)
Pt1 C2 C3 F2 168.1(13)
C2 C1 C4 C5 -38(3)
Pt1 C1 C4 C5 140(2)
C2 C1 C4 C9 145.1(16)
Pt1 C1 C4 C9 -37(4)
C1 C4 C5 C6 -177.8(16)
C9 C4 C5 C6 -1(2)
C4 C5 C6 C7 -2(2)
C5 C6 C7 C8 3(3)
C6 C7 C8 C9 -1(3)
C1 C4 C9 C8 179.8(14)
C5 C4 C9 C8 3(2)
C7 C8 C9 C4 -2(2)
C31 P1 C10 C12 -164.1(11)
C14 P1 C10 C12 -54.7(12)
Pt1 P1 C10 C12 78.1(11)
C31 P1 C10 C11 79.9(11)
C14 P1 C10 C11 -170.7(10)
Pt1 P1 C10 C11 -38.0(11)
C31 P1 C10 C13 -38.7(12)
C14 P1 C10 C13 70.6(12)
Pt1 P1 C10 C13 -156.6(9)
C31 P1 C14 C16 67.0(12)
C10 P1 C14 C16 -41.3(13)
Pt1 P1 C14 C16 -175.5(9)
C31 P1 C14 C15 -169.6(10)
C10 P1 C14 C15 82.1(11)
Pt1 P1 C14 C15 -52.1(11)
C31 P1 C14 C17 -53.1(11)
C10 P1 C14 C17 -161.4(10)
Pt1 P1 C14 C17 64.4(11)
C32 P2 C18 C20 -50.8(11)
C22 P2 C18 C20 -160.4(10)
Pt1 P2 C18 C20 63.9(10)
C32 P2 C18 C21 70.4(12)
C22 P2 C18 C21 -39.2(12)
Pt1 P2 C18 C21 -174.9(9)
C32 P2 C18 C19 -167.1(10)
C22 P2 C18 C19 83.4(11)
Pt1 P2 C18 C19 -52.4(10)
C32 P2 C22 C24 -41.6(12)
C18 P2 C22 C24 69.7(12)
Pt1 P2 C22 C24 -159.0(9)
C32 P2 C22 C23 78.0(11)
C18 P2 C22 C23 -170.8(9)
Pt1 P2 C22 C23 -39.4(12)
C32 P2 C22 C25 -165.7(10)
C18 P2 C22 C25 -54.4(12)
Pt1 P2 C22 C25 76.9(11)
C10 P1 C31 C32 -151.9(11)
C14 P1 C31 C32 94.4(12)
Pt1 P1 C31 C32 -27.6(12)
P1 C31 C32 P2 34.9(15)
C22 P2 C32 C31 -152.2(12)
C18 P2 C32 C31 92.7(12)
Pt1 P2 C32 C31 -25.5(13)
